data_4100992
loop_
_publ_author_name
'Thomas Cadenbach'
'Christian Gemel'
'Rochus Schmid'
'Roland Fischer'

_publ_section_title
;
Mechanistic Insights into an Unprecedented C-C Bond...
;
_journal_name_full 'Journal of the American Chemical Society'
_journal_year 2005
_chemical_formula_sum 'C20 H31 Rh'
_chemical_formula_weight 374.36
_space_group_IT_number 61
_symmetry_cell_setting orthorhombic
_symmetry_space_group_name_Hall '-P 2ac 2ab'
_symmetry_space_group_name_H-M 'P b c a'
_cell_angle_alpha 90.00
_cell_angle_beta 90.00
_cell_angle_gamma 90.00
_cell_formula_units_Z 8
_cell_length_a 10.433(2)
_cell_length_b 14.876(3)
_cell_length_c 23.811(4)
_cell_measurement_temperature 103(2)
_cell_volume 3695.6(12)
_diffrn_ambient_temperature 103(2)
_exptl_crystal_density_diffrn 1.346
_cod_depositor_comments
;
The following automatic conversions were performed:
'_symmetry_cell_setting' value 'Orthorhombic' changed to 'orthorhombic'
according to '/home/saulius/struct/CIF-dictionaries/cif_core.dic'
dictionary named 'cif_core.dic' version 2.4.1 from 2010-06-29.

Automatic conversion script
Id: cif_fix_enum 1527 2010-12-29 10:47:43Z saulius 
;
_cod_database_code 4100992

loop_
_symmetry_equiv_pos_as_xyz
'x, y, z'
'-x+1/2, -y, z+1/2'
'-x, y+1/2, -z+1/2'
'x+1/2, -y+1/2, -z'
'-x, -y, -z'
'x-1/2, y, -z-1/2'
'x, -y-1/2, z-1/2'
'-x-1/2, y-1/2, z'

loop_
_atom_site_label
_atom_site_type_symbol
_atom_site_fract_x
_atom_site_fract_y
_atom_site_fract_z
_atom_site_U_iso_or_equiv
_atom_site_adp_type
_atom_site_occupancy
_atom_site_symmetry_multiplicity
_atom_site_calc_flag
_atom_site_refinement_flags
_atom_site_disorder_assembly
_atom_site_disorder_group
Rh1 Rh 0.09949(2) 0.335088(18) 0.128668(10) 0.01429(10) Uani 1 1 d . . .
C12 C -0.1056(3) 0.3348(2) 0.15109(14) 0.0189(7) Uani 1 1 d . . .
C2 C 0.2774(3) 0.3933(2) 0.10258(14) 0.0188(8) Uani 1 1 d . . .
C3 C 0.2822(3) 0.2968(2) 0.10100(14) 0.0189(8) Uani 1 1 d . . .
C19 C 0.1334(4) 0.4409(3) 0.24896(16) 0.0339(10) Uani 1 1 d . . .
H19A H 0.0908 0.4534 0.2848 0.051 Uiso 1 1 calc R . .
H19B H 0.1502 0.4977 0.2294 0.051 Uiso 1 1 calc R . .
H19C H 0.2146 0.4098 0.2559 0.051 Uiso 1 1 calc R . .
C15 C 0.0443(3) 0.2862(3) 0.21522(15) 0.0198(8) Uani 1 1 d . . .
C14 C 0.0482(3) 0.3827(3) 0.21324(15) 0.0215(8) Uani 1 1 d . . .
C20 C 0.1285(4) 0.2276(3) 0.25107(16) 0.0353(11) Uani 1 1 d . . .
H20A H 0.0854 0.2152 0.2868 0.053 Uiso 1 1 calc R . .
H20B H 0.2098 0.2585 0.2583 0.053 Uiso 1 1 calc R . .
H20C H 0.1453 0.1709 0.2315 0.053 Uiso 1 1 calc R . .
C17 C -0.2153(3) 0.3348(3) 0.11022(15) 0.0330(9) Uani 1 1 d . . .
H17A H -0.2965 0.3349 0.1309 0.049 Uiso 1 1 calc R . .
H17B H -0.2106 0.2809 0.0866 0.049 Uiso 1 1 calc R . .
H17C H -0.2104 0.3885 0.0865 0.049 Uiso 1 1 calc R . .
C18 C -0.0844(3) 0.5084(3) 0.16365(18) 0.0351(10) Uani 1 1 d . . .
H18A H -0.1518 0.5265 0.1900 0.053 Uiso 1 1 calc R . .
H18B H -0.1162 0.5139 0.1251 0.053 Uiso 1 1 calc R . .
H18C H -0.0094 0.5473 0.1686 0.053 Uiso 1 1 calc R . .
C4 C 0.1875(3) 0.2688(2) 0.06087(14) 0.0185(8) Uani 1 1 d . . .
C5 C 0.1284(3) 0.3491(2) 0.04017(14) 0.0184(8) Uani 1 1 d . . .
C11 C -0.0506(3) 0.2568(2) 0.17701(15) 0.0202(8) Uani 1 1 d . . .
C13 C -0.0473(3) 0.4129(2) 0.17478(15) 0.0202(8) Uani 1 1 d . . .
C8 C 0.3703(3) 0.2374(3) 0.13449(16) 0.0303(10) Uani 1 1 d . . .
H8A H 0.4504 0.2283 0.1137 0.045 Uiso 1 1 calc R . .
H8B H 0.3290 0.1791 0.1409 0.045 Uiso 1 1 calc R . .
H8C H 0.3891 0.2659 0.1707 0.045 Uiso 1 1 calc R . .
C9 C 0.1594(4) 0.1736(2) 0.04419(16) 0.0274(9) Uani 1 1 d . . .
H9A H 0.2118 0.1574 0.0115 0.041 Uiso 1 1 calc R . .
H9B H 0.0685 0.1678 0.0346 0.041 Uiso 1 1 calc R . .
H9C H 0.1798 0.1333 0.0755 0.041 Uiso 1 1 calc R . .
C1 C 0.2222(3) 0.4259(2) 0.04707(15) 0.0200(8) Uani 1 1 d . . .
C16 C -0.0883(4) 0.1610(3) 0.16591(17) 0.0330(9) Uani 1 1 d . . .
H16A H -0.1555 0.1430 0.1924 0.050 Uiso 1 1 calc R . .
H16B H -0.0134 0.1220 0.1707 0.050 Uiso 1 1 calc R . .
H16C H -0.1204 0.1555 0.1274 0.050 Uiso 1 1 calc R . .
C6 C 0.3186(4) 0.4374(3) -0.00126(15) 0.0271(9) Uani 1 1 d . . .
H6A H 0.3757 0.4879 0.0070 0.041 Uiso 1 1 calc R . .
H6B H 0.2721 0.4491 -0.0363 0.041 Uiso 1 1 calc R . .
H6C H 0.3692 0.3823 -0.0053 0.041 Uiso 1 1 calc R . .
C10 C 0.0254(4) 0.3511(3) -0.00380(15) 0.0290(9) Uani 1 1 d . . .
H10A H 0.0646 0.3579 -0.0410 0.044 Uiso 1 1 calc R . .
H10B H -0.0322 0.4019 0.0034 0.044 Uiso 1 1 calc R . .
H10C H -0.0235 0.2949 -0.0025 0.044 Uiso 1 1 calc R . .
C7 C 0.3625(4) 0.4511(3) 0.13866(16) 0.0336(10) Uani 1 1 d . . .
H7A H 0.4387 0.4686 0.1172 0.050 Uiso 1 1 calc R . .
H7B H 0.3888 0.4171 0.1720 0.050 Uiso 1 1 calc R . .
H7C H 0.3156 0.5050 0.1502 0.050 Uiso 1 1 calc R . .
H1 H 0.176(3) 0.481(2) 0.0516(11) 0.000(7) Uiso 1 1 d . . .

loop_
_atom_site_aniso_label
_atom_site_aniso_U_11
_atom_site_aniso_U_22
_atom_site_aniso_U_33
_atom_site_aniso_U_23
_atom_site_aniso_U_13
_atom_site_aniso_U_12
Rh1 0.01399(15) 0.01310(15) 0.01579(15) -0.00036(13) 0.00001(11) 0.00074(12)
C12 0.0139(16) 0.0240(19) 0.0188(16) 0.0006(17) 0.0043(14) 0.0017(18)
C2 0.0127(19) 0.024(2) 0.0197(18) -0.0010(16) 0.0015(15) -0.0035(15)
C3 0.0148(18) 0.024(2) 0.0175(18) 0.0025(15) 0.0022(15) 0.0049(15)
C19 0.033(2) 0.045(3) 0.023(2) -0.016(2) 0.0070(18) -0.0104(19)
C15 0.0185(19) 0.024(2) 0.0172(19) 0.0021(17) 0.0060(16) 0.0047(16)
C14 0.0199(19) 0.027(2) 0.0173(19) -0.0054(17) 0.0064(16) -0.0019(17)
C20 0.033(3) 0.050(3) 0.023(2) 0.014(2) 0.0071(18) 0.015(2)
C17 0.0201(19) 0.048(3) 0.031(2) 0.001(2) -0.0009(17) -0.001(2)
C18 0.033(2) 0.020(2) 0.052(3) 0.004(2) 0.016(2) 0.005(2)
C4 0.0183(19) 0.0184(19) 0.0189(18) 0.0001(15) 0.0061(15) -0.0015(16)
C5 0.0196(19) 0.021(2) 0.0150(17) -0.0007(15) 0.0014(14) -0.0002(15)
C11 0.020(2) 0.016(2) 0.025(2) 0.0001(16) 0.0092(16) 0.0003(15)
C13 0.0171(18) 0.018(2) 0.025(2) -0.0023(16) 0.0080(16) 0.0014(16)
C8 0.023(2) 0.040(2) 0.028(2) 0.0081(19) -0.0010(17) 0.0135(17)
C9 0.030(2) 0.020(2) 0.033(2) -0.0040(18) 0.0075(17) -0.0016(18)
C1 0.021(2) 0.014(2) 0.0254(19) 0.0011(16) 0.0016(16) 0.0001(17)
C16 0.034(2) 0.018(2) 0.048(2) -0.004(2) 0.0146(19) -0.003(2)
C6 0.028(2) 0.023(2) 0.031(2) 0.0023(17) 0.0062(18) -0.0033(18)
C10 0.026(2) 0.036(2) 0.025(2) 0.0040(19) -0.0042(17) -0.0051(18)
C7 0.023(2) 0.046(3) 0.032(2) -0.004(2) 0.0010(17) -0.0092(19)

loop_
_geom_bond_atom_site_label_1
_geom_bond_atom_site_label_2
_geom_bond_distance
_geom_bond_site_symmetry_2
_geom_bond_publ_flag
Rh1 C3 2.096(3) . ?
Rh1 C4 2.103(3) . ?
Rh1 C5 2.139(3) . ?
Rh1 C2 2.140(3) . ?
Rh1 C14 2.201(3) . ?
Rh1 C12 2.205(3) . ?
Rh1 C13 2.212(3) . ?
Rh1 C15 2.260(3) . ?
Rh1 C11 2.266(3) . ?
C12 C13 1.427(5) . ?
C12 C11 1.434(5) . ?
C12 C17 1.503(5) . ?
C2 C3 1.437(5) . ?
C2 C7 1.505(5) . ?
C2 C1 1.521(5) . ?
C3 C4 1.437(5) . ?
C3 C8 1.505(5) . ?
C19 C14 1.505(5) . ?
C15 C11 1.414(5) . ?
C15 C14 1.436(5) . ?
C15 C20 1.504(5) . ?
C14 C13 1.426(5) . ?
C18 C13 1.496(5) . ?
C4 C5 1.432(5) . ?
C4 C9 1.499(5) . ?
C5 C10 1.501(5) . ?
C5 C1 1.514(5) . ?
C11 C16 1.502(5) . ?
C1 C6 1.537(5) . ?
